data_7026153
loop_
_publ_author_name
'Oguadinma, Paul O.'
'Rodrigue-Witchel, Alexandre'
'Reber, Christian'
'Schaper, Frank'

_publ_section_title
;
 Intramolecular pi-stacking in copper(I) diketiminate phenanthroline
 complexes.
;
_journal_issue 37
_journal_name_full 'Dalton transactions (Cambridge, England : 2003)'
_journal_page_first 8759
_journal_page_last 8768
_journal_paper_doi 10.1039/c0dt00240b
_journal_volume 39
_journal_year 2010
_chemical_compound_source 'Synthesized by the authors. See text'
_chemical_formula_moiety 'C25 H34 N2 O6'
_chemical_formula_sum 'C25 H34 N2 O6'
_chemical_formula_weight 458.54
_chemical_name_systematic
;
?
;
_space_group_IT_number 60
_symmetry_cell_setting orthorhombic
_symmetry_space_group_name_Hall '-P 2n 2ab'
_symmetry_space_group_name_H-M 'P b c n'
_atom_sites_solution_hydrogens geom
_atom_sites_solution_primary direct
_atom_sites_solution_secondary difmap
_audit_creation_method SHELXL-97
_cell_angle_alpha 90
_cell_angle_beta 90
_cell_angle_gamma 90
_cell_formula_units_Z 4
_cell_length_a 14.8653(16)
_cell_length_b 21.753(2)
_cell_length_c 7.2959(9)
_cell_measurement_reflns_used 7069
_cell_measurement_temperature 125
_cell_measurement_theta_max 70.43
_cell_measurement_theta_min 3.60
_cell_volume 2359.2(4)
_computing_cell_refinement 'SAINT V7.34A (Bruker AXS, 2006b)'
_computing_data_collection 'APEX2 v2.1-0 (Bruker AXS, 2006a)'
_computing_data_reduction 'SAINT V7.34A (Bruker AXS, 2006b)'
_computing_molecular_graphics 'SHELXTL v6.12 (Bruker AXS, 2001)'
_computing_publication_material 'UdMX (Maris, 2004)'
_computing_structure_refinement 'SHELXL97 (Sheldrick, 2008)'
_computing_structure_solution 'SHELXS97 (Sheldrick, 2008)'
_diffrn_ambient_temperature 125
_diffrn_detector_area_resol_mean 5.5
_diffrn_measured_fraction_theta_full 0.984
_diffrn_measured_fraction_theta_max 0.984
_diffrn_measurement_device_type 'Bruker Smart 6000'
_diffrn_measurement_method \w
_diffrn_radiation_monochromator 'Montel 200 optics'
_diffrn_radiation_source 'Rotating Anode'
_diffrn_radiation_type CuK\a
_diffrn_radiation_wavelength 1.54178
_diffrn_reflns_av_R_equivalents 0.071
_diffrn_reflns_av_sigmaI/netI 0.0312
_diffrn_reflns_limit_h_max 18
_diffrn_reflns_limit_h_min -18
_diffrn_reflns_limit_k_max 26
_diffrn_reflns_limit_k_min -26
_diffrn_reflns_limit_l_max 8
_diffrn_reflns_limit_l_min -9
_diffrn_reflns_number 30741
_diffrn_reflns_theta_full 73.39
_diffrn_reflns_theta_max 73.39
_diffrn_reflns_theta_min 3.60
_exptl_absorpt_coefficient_mu 0.753
_exptl_absorpt_correction_T_max 0.9415
_exptl_absorpt_correction_T_min 0.8925
_exptl_absorpt_correction_type multi-scan
_exptl_absorpt_process_details 'Sadabs (Sheldrick, 1996)'
_exptl_crystal_colour Colorless
_exptl_crystal_density_diffrn 1.291
_exptl_crystal_density_method 'not measured'
_exptl_crystal_description block
_exptl_crystal_F_000 984
_exptl_crystal_size_max 0.16
_exptl_crystal_size_mid 0.12
_exptl_crystal_size_min 0.08
_refine_diff_density_max 0.231
_refine_diff_density_min -0.233
_refine_diff_density_rms 0.061
_refine_ls_extinction_coef 0.0049(6)
_refine_ls_extinction_expression Fc^*^=kFc[1+0.001xFc^2^\l^3^/sin(2\q)]^-1/4^
_refine_ls_extinction_method SHELXL
_refine_ls_goodness_of_fit_ref 1.062
_refine_ls_hydrogen_treatment constr
_refine_ls_matrix_type full
_refine_ls_number_parameters 155
_refine_ls_number_reflns 2347
_refine_ls_number_restraints 0
_refine_ls_restrained_S_all 1.062
_refine_ls_R_factor_all 0.0626
_refine_ls_R_factor_gt 0.0530
_refine_ls_shift/su_max 0.000
_refine_ls_shift/su_mean 0.000
_refine_ls_structure_factor_coef Fsqd
_refine_ls_weighting_details 'calc w=1/[\s^2^(Fo^2^)+(0.0970P)^2^+0.1636P] where P=(Fo^2^+2Fc^2^)/3'
_refine_ls_weighting_scheme calc
_refine_ls_wR_factor_gt 0.1484
_refine_ls_wR_factor_ref 0.1572
_reflns_number_gt 1837
_reflns_number_total 2347
_reflns_threshold_expression I>2\s(I)
_cod_data_source_file c0dt00240b.txt
_cod_data_source_block paul28
_cod_depositor_comments
;
The following automatic conversions were performed:

'_symmetry_cell_setting' value 'Orthorhombic' changed to
'orthorhombic' according to
/home/saulius/struct/CIF-dictionaries/cif_core.dic dictionary named
'cif_core.dic' version 2.4.2 from 2011-04-26.

'_geom_bond_publ_flag'
value 'Y' changed to 'y' according to
/home/saulius/struct/CIF-dictionaries/cif_core.dic dictionary named
'cif_core.dic' version 2.4.2 from 2011-04-26 (18
times).

'_geom_angle_publ_flag' value 'Y' changed to 'y' according
to /home/saulius/struct/CIF-dictionaries/cif_core.dic dictionary
named 'cif_core.dic' version 2.4.2 from 2011-04-26 (23
times).

'_geom_torsion_publ_flag' value 'Y' changed to 'y' according
to /home/saulius/struct/CIF-dictionaries/cif_core.dic dictionary
named 'cif_core.dic' version 2.4.2 from 2011-04-26 (29 times).

Automatic conversion script
Id: cif_fix_values 1891 2012-01-12 08:04:46Z andrius 
;
_cod_original_sg_symbol_H-M Pbcn
_cod_database_code 7026153

loop_
_symmetry_equiv_pos_as_xyz
'x, y, z'
'-x+1/2, -y+1/2, z+1/2'
'-x, y, -z+1/2'
'x+1/2, -y+1/2, -z'
'-x, -y, -z'
'x-1/2, y-1/2, -z-1/2'
'x, -y, z-1/2'
'-x-1/2, y-1/2, z'

loop_
_atom_site_label
_atom_site_type_symbol
_atom_site_fract_x
_atom_site_fract_y
_atom_site_fract_z
_atom_site_U_iso_or_equiv
_atom_site_adp_type
_atom_site_occupancy
_atom_site_symmetry_multiplicity
_atom_site_calc_flag
_atom_site_refinement_flags
O1 O 0.99713(8) 0.36972(6) -0.01810(17) 0.0531(4) Uani 1 1 d .
O2 O 0.84819(9) 0.43637(5) 0.02049(18) 0.0584(4) Uani 1 1 d .
O3 O 0.69525(8) 0.38655(6) 0.1367(2) 0.0619(4) Uani 1 1 d .
N1 N 0.91422(9) 0.14995(6) 0.18815(19) 0.0471(4) Uani 1 1 d .
H1A H 0.9627 0.1724 0.2061 0.056 Uiso 0.50 1 calc PR
C1 C 0.83944(15) 0.05044(9) 0.1512(4) 0.0726(6) Uani 1 1 d .
H1B H 0.8189 0.0599 0.0267 0.109 Uiso 1 1 calc R
H1C H 0.7911 0.0593 0.2385 0.109 Uiso 1 1 calc R
H1D H 0.8556 0.0068 0.1589 0.109 Uiso 1 1 calc R
C2 C 0.92012(12) 0.08910(8) 0.1962(3) 0.0520(5) Uani 1 1 d .
C3 C 1.0000 0.06034(12) 0.2500 0.0593(7) Uani 1 2 d S
H3A H 1.0000 0.0167 0.2500 0.071 Uiso 1 2 calc SR
C6 C 0.83851(10) 0.24833(7) 0.12271(19) 0.0405(4) Uani 1 1 d .
C7 C 0.91851(11) 0.27526(8) 0.0649(2) 0.0417(4) Uani 1 1 d .
H7A H 0.9704 0.2506 0.0451 0.050 Uiso 1 1 calc R
C8 C 0.92221(10) 0.33852(8) 0.0363(2) 0.0410(4) Uani 1 1 d .
C9 C 0.84616(11) 0.37485(8) 0.0594(2) 0.0432(4) Uani 1 1 d .
C10 C 0.76615(11) 0.34726(8) 0.1167(2) 0.0442(4) Uani 1 1 d .
C11 C 0.76277(11) 0.28480(8) 0.1493(2) 0.0433(4) Uani 1 1 d .
H11A H 0.7083 0.2666 0.1903 0.052 Uiso 1 1 calc R
C12 C 0.82928(11) 0.18003(8) 0.1503(2) 0.0456(4) Uani 1 1 d .
H12A H 0.7875 0.1724 0.2535 0.055 Uiso 1 1 calc R
H12B H 0.8025 0.1617 0.0388 0.055 Uiso 1 1 calc R
C13 C 1.07725(11) 0.33599(9) -0.0507(2) 0.0527(5) Uani 1 1 d .
H13A H 1.1243 0.3639 -0.0944 0.079 Uiso 1 1 calc R
H13B H 1.0658 0.3044 -0.1435 0.079 Uiso 1 1 calc R
H13C H 1.0969 0.3164 0.0634 0.079 Uiso 1 1 calc R
C14 C 0.87543(17) 0.47374(10) 0.1692(4) 0.0850(8) Uani 1 1 d .
H14A H 0.8876 0.5155 0.1251 0.127 Uiso 1 1 calc R
H14B H 0.9301 0.4566 0.2243 0.127 Uiso 1 1 calc R
H14C H 0.8274 0.4750 0.2612 0.127 Uiso 1 1 calc R
C15 C 0.60824(12) 0.36088(10) 0.1605(3) 0.0618(5) Uani 1 1 d .
H15A H 0.5630 0.3936 0.1541 0.093 Uiso 1 1 calc R
H15B H 0.6048 0.3406 0.2802 0.093 Uiso 1 1 calc R
H15C H 0.5968 0.3307 0.0635 0.093 Uiso 1 1 calc R

loop_
_atom_site_aniso_label
_atom_site_aniso_U_11
_atom_site_aniso_U_22
_atom_site_aniso_U_33
_atom_site_aniso_U_23
_atom_site_aniso_U_13
_atom_site_aniso_U_12
O1 0.0449(7) 0.0487(7) 0.0656(8) 0.0053(5) 0.0138(6) -0.0023(5)
O2 0.0628(9) 0.0447(7) 0.0678(8) 0.0086(6) 0.0006(6) 0.0029(6)
O3 0.0423(8) 0.0547(8) 0.0888(10) -0.0017(7) 0.0039(6) 0.0087(5)
N1 0.0464(8) 0.0414(8) 0.0534(8) 0.0010(6) -0.0014(6) -0.0018(6)
C1 0.0691(14) 0.0480(11) 0.1008(18) -0.0015(11) -0.0098(11) -0.0144(10)
C2 0.0579(11) 0.0401(9) 0.0581(10) -0.0004(7) 0.0008(8) -0.0054(7)
C3 0.0645(17) 0.0356(12) 0.0777(18) 0.000 -0.0037(13) 0.000
C6 0.0408(9) 0.0469(9) 0.0337(7) -0.0014(6) -0.0025(6) -0.0013(7)
C7 0.0405(9) 0.0466(9) 0.0379(8) -0.0017(6) 0.0023(6) 0.0028(6)
C8 0.0405(9) 0.0469(9) 0.0357(7) 0.0008(6) 0.0021(6) -0.0020(6)
C9 0.0463(9) 0.0429(9) 0.0405(8) 0.0021(6) -0.0015(6) 0.0010(7)
C10 0.0376(9) 0.0510(9) 0.0438(8) -0.0037(7) -0.0014(6) 0.0047(7)
C11 0.0377(9) 0.0504(9) 0.0418(8) -0.0014(6) 0.0010(6) -0.0029(7)
C12 0.0441(9) 0.0461(9) 0.0466(9) 0.0011(7) -0.0004(6) -0.0045(7)
C13 0.0432(10) 0.0621(11) 0.0526(10) 0.0044(8) 0.0088(7) -0.0003(8)
C14 0.0876(17) 0.0507(12) 0.117(2) -0.0174(12) -0.0266(15) 0.0058(11)
C15 0.0393(10) 0.0756(13) 0.0705(12) 0.0089(10) 0.0020(8) 0.0085(9)

loop_
_atom_type_symbol
_atom_type_description
_atom_type_scat_dispersion_real
_atom_type_scat_dispersion_imag
_atom_type_scat_source
C C 0.0181 0.0091 'International Tables Vol C Tables 4.2.6.8 and 6.1.1.4'
H H 0.0000 0.0000 'International Tables Vol C Tables 4.2.6.8 and 6.1.1.4'
N N 0.0311 0.0180 'International Tables Vol C Tables 4.2.6.8 and 6.1.1.4'
O O 0.0492 0.0322 'International Tables Vol C Tables 4.2.6.8 and 6.1.1.4'

loop_
_geom_angle_atom_site_label_1
_geom_angle_atom_site_label_2
_geom_angle_atom_site_label_3
_geom_angle_site_symmetry_1
_geom_angle_site_symmetry_3
_geom_angle
_geom_angle_publ_flag
C8 O1 C13 . . 118.49(14) y
C9 O2 C14 . . 114.14(15) y
C10 O3 C15 . . 118.06(14) y
C2 N1 C12 . . 121.08(14) y
C2 N1 H1A . . 119.5 ?
C12 N1 H1A . . 119.5 ?
C2 C1 H1B . . 109.5 ?
C2 C1 H1C . . 109.5 ?
H1B C1 H1C . . 109.5 ?
C2 C1 H1D . . 109.5 ?
H1B C1 H1D . . 109.5 ?
H1C C1 H1D . . 109.5 ?
N1 C2 C3 . . 120.96(16) y
N1 C2 C1 . . 119.74(16) y
C3 C2 C1 . . 119.29(16) y
C2 C3 C2 . 3_755 126.9(2) y
C2 C3 H3A . . 116.6 ?
C2 C3 H3A 3_755 . 116.6 ?
C11 C6 C7 . . 119.61(15) y
C11 C6 C12 . . 118.06(14) y
C7 C6 C12 . . 122.28(14) y
C6 C7 C8 . . 119.69(14) y
C6 C7 H7A . . 120.2 ?
C8 C7 H7A . . 120.2 ?
O1 C8 C9 . . 114.64(15) y
O1 C8 C7 . . 124.60(14) y
C9 C8 C7 . . 120.75(14) y
O2 C9 C8 . . 120.85(15) y
O2 C9 C10 . . 120.09(15) y
C8 C9 C10 . . 119.02(15) y
O3 C10 C11 . . 124.75(15) y
O3 C10 C9 . . 114.88(15) y
C11 C10 C9 . . 120.37(15) y
C10 C11 C6 . . 120.53(15) y
C10 C11 H11A . . 119.7 ?
C6 C11 H11A . . 119.7 ?
N1 C12 C6 . . 113.07(13) y
N1 C12 H12A . . 109 ?
C6 C12 H12A . . 109 ?
N1 C12 H12B . . 109 ?
C6 C12 H12B . . 109 ?
H12A C12 H12B . . 107.8 ?
O1 C13 H13A . . 109.5 ?
O1 C13 H13B . . 109.5 ?
H13A C13 H13B . . 109.5 ?
O1 C13 H13C . . 109.5 ?
H13A C13 H13C . . 109.5 ?
H13B C13 H13C . . 109.5 ?
O2 C14 H14A . . 109.5 ?
O2 C14 H14B . . 109.5 ?
H14A C14 H14B . . 109.5 ?
O2 C14 H14C . . 109.5 ?
H14A C14 H14C . . 109.5 ?
H14B C14 H14C . . 109.5 ?
O3 C15 H15A . . 109.5 ?
O3 C15 H15B . . 109.5 ?
H15A C15 H15B . . 109.5 ?
O3 C15 H15C . . 109.5 ?
H15A C15 H15C . . 109.5 ?
H15B C15 H15C . . 109.5 ?

loop_
_geom_bond_atom_site_label_1
_geom_bond_atom_site_label_2
_geom_bond_site_symmetry_2
_geom_bond_distance
_geom_bond_publ_flag
O1 C8 . 1.3632(19) y
O1 C13 . 1.419(2) y
O2 C9 . 1.369(2) y
O2 C14 . 1.415(3) y
O3 C10 . 1.3647(19) y
O3 C15 . 1.419(2) y
N1 C2 . 1.328(2) y
N1 C12 . 1.449(2) y
N1 H1a . 0.88 ?
C1 C2 . 1.501(3) y
C1 H1b . 0.98 ?
C1 H1c . 0.98 ?
C1 H1d . 0.98 ?
C2 C3 . 1.398(2) y
C3 C2 3_755 1.398(2) y
C3 H3a . 0.95 ?
C6 C11 . 1.391(2) y
C6 C7 . 1.391(2) y
C6 C12 . 1.505(2) y
C7 C8 . 1.393(2) y
C7 H7a . 0.95 ?
C8 C9 . 1.390(2) y
C9 C10 . 1.396(2) y
C10 C11 . 1.380(2) y
C11 H11a . 0.95 ?
C12 H12a . 0.99 ?
C12 H12b . 0.99 ?
C13 H13a . 0.98 ?
C13 H13b . 0.98 ?
C13 H13c . 0.98 ?
C14 H14a . 0.98 ?
C14 H14b . 0.98 ?
C14 H14c . 0.98 ?
C15 H15a . 0.98 ?
C15 H15b . 0.98 ?
C15 H15c . 0.98 ?

loop_
_geom_torsion_atom_site_label_1
_geom_torsion_atom_site_label_2
_geom_torsion_atom_site_label_3
_geom_torsion_atom_site_label_4
_geom_torsion_site_symmetry_4
_geom_torsion
_geom_torsion_publ_flag
C12 N1 C2 C3 . -173.79(13) y
C12 N1 C2 C1 . 4.8(3) y
N1 C2 C3 C2 3_755 1.42(12) y
C1 C2 C3 C2 3_755 -177.18(19) y
C11 C6 C7 C8 . 0.7(2) y
C12 C6 C7 C8 . 177.98(14) y
C13 O1 C8 C9 . -178.06(14) y
C13 O1 C8 C7 . 0.9(2) y
C6 C7 C8 O1 . 179.20(14) y
C6 C7 C8 C9 . -1.9(2) y
C14 O2 C9 C8 . -88.3(2) y
C14 O2 C9 C10 . 94.1(2) y
O1 C8 C9 O2 . 3.0(2) y
C7 C8 C9 O2 . -175.95(14) y
O1 C8 C9 C10 . -179.37(14) y
C7 C8 C9 C10 . 1.6(2) y
C15 O3 C10 C11 . -11.9(2) y
C15 O3 C10 C9 . 168.32(16) y
O2 C9 C10 O3 . -2.7(2) y
C8 C9 C10 O3 . 179.64(14) y
O2 C9 C10 C11 . 177.46(14) y
C8 C9 C10 C11 . -0.1(2) y
O3 C10 C11 C6 . 179.16(14) y
C9 C10 C11 C6 . -1.1(2) y
C7 C6 C11 C10 . 0.8(2) y
C12 C6 C11 C10 . -176.61(14) y
C2 N1 C12 C6 . -172.57(14) y
C11 C6 C12 N1 . -157.89(13) y
C7 C6 C12 N1 . 24.8(2) y
